data_7155761
loop_
_publ_author_name
'Zhao, Yu-Lei'
'Yuan, Yang'
'Xu, Murong'
'Zheng, Zhong'
'Zhang, Runhua'
'LI, Yanzhong'

_publ_section_title
;
 Selective synthesis of pyrrolo[1,2-a]azepines or 4,6-dicarbonyl indoles
 via tandem reactions of alkynones with pyrrole derivatives
;
_journal_name_full 'Org. Biomol. Chem.'
_journal_paper_doi 10.1039/C7OB01516J
_journal_year 2017
_chemical_formula_sum 'C29 H19 Cl2 N O2'
_chemical_formula_weight 484.35
_chemical_name_systematic
; 
 ? 
;
_space_group_crystal_system triclinic
_space_group_IT_number 2
_space_group_name_Hall '-P 1'
_space_group_name_H-M_alt 'P -1'
_symmetry_space_group_name_Hall '-P 1'
_symmetry_space_group_name_H-M 'P -1'
_atom_sites_solution_hydrogens geom
_audit_creation_method SHELXL-2013
_audit_update_record
;
2017-01-17 deposited with the CCDC.
2017-07-13 downloaded from the CCDC.
;
_cell_angle_alpha 96.491(4)
_cell_angle_beta 91.287(4)
_cell_angle_gamma 100.696(4)
_cell_formula_units_Z 2
_cell_length_a 7.6783(13)
_cell_length_b 11.4349(19)
_cell_length_c 13.505(2)
_cell_measurement_reflns_used 1045
_cell_measurement_temperature 293(2)
_cell_measurement_theta_max 44.264
_cell_measurement_theta_min 4.463
_cell_volume 1156.5(3)
_computing_cell_refinement 'Bruker SMART'
_computing_data_collection 'Bruker SMART'
_computing_data_reduction 'Bruker SHELXTL'
_computing_molecular_graphics 'Bruker SHELXTL'
_computing_publication_material 'Bruker SHELXTL'
_computing_structure_refinement 'SHELXL-2013 (Sheldrick, 2013)'
_computing_structure_solution 'Bruker SHELXTL'
_diffrn_ambient_temperature 293(2)
_diffrn_measured_fraction_theta_full 0.969
_diffrn_measured_fraction_theta_max 0.997
_diffrn_measurement_device_type 'CCD area detector'
_diffrn_measurement_method 'phi and omega scans'
_diffrn_radiation_type MoK\a
_diffrn_radiation_wavelength 0.71073
_diffrn_reflns_av_R_equivalents 0.0317
_diffrn_reflns_av_unetI/netI 0.0651
_diffrn_reflns_Laue_measured_fraction_full 0.969
_diffrn_reflns_Laue_measured_fraction_max 0.997
_diffrn_reflns_limit_h_max 8
_diffrn_reflns_limit_h_min -9
_diffrn_reflns_limit_k_max 13
_diffrn_reflns_limit_k_min -13
_diffrn_reflns_limit_l_max 15
_diffrn_reflns_limit_l_min -16
_diffrn_reflns_number 6443
_diffrn_reflns_point_group_measured_fraction_full 0.969
_diffrn_reflns_point_group_measured_fraction_max 0.997
_diffrn_reflns_theta_full 25.242
_diffrn_reflns_theta_max 24.999
_diffrn_reflns_theta_min 1.825
_exptl_absorpt_coefficient_mu 0.309
_exptl_absorpt_correction_T_max 0.7456
_exptl_absorpt_correction_T_min 0.5740
_exptl_absorpt_correction_type multi-scan
_exptl_absorpt_process_details sadabs
_exptl_crystal_colour colorless
_exptl_crystal_density_diffrn 1.391
_exptl_crystal_description prismatic
_exptl_crystal_F_000 500
_exptl_crystal_size_max 0.180
_exptl_crystal_size_mid 0.110
_exptl_crystal_size_min 0.050
_refine_diff_density_max 0.219
_refine_diff_density_min -0.201
_refine_diff_density_rms 0.052
_refine_ls_extinction_method none
_refine_ls_goodness_of_fit_ref 1.085
_refine_ls_hydrogen_treatment constr
_refine_ls_matrix_type full
_refine_ls_number_parameters 308
_refine_ls_number_reflns 4052
_refine_ls_number_restraints 0
_refine_ls_restrained_S_all 1.085
_refine_ls_R_factor_all 0.0984
_refine_ls_R_factor_gt 0.0680
_refine_ls_shift/su_max 0.001
_refine_ls_shift/su_mean 0.000
_refine_ls_structure_factor_coef Fsqd
_refine_ls_weighting_details 'w=1/[\s^2^(Fo^2^)+(0.0670P)^2^+0.0521P] where P=(Fo^2^+2Fc^2^)/3'
_refine_ls_weighting_scheme calc
_refine_ls_wR_factor_gt 0.1458
_refine_ls_wR_factor_ref 0.1607
_reflns_Friedel_coverage 0.000
_reflns_number_gt 2824
_reflns_number_total 4052
_reflns_threshold_expression 'I > 2\s(I)'
_cod_data_source_file c7ob01516j2.cif
_cod_data_source_block cd16305
_cod_original_cell_volume 1156.6(3)
_cod_database_code 7155761
_shelx_space_group_comment
; 
The symmetry employed for this shelxl refinement is uniquely defined 
by the following loop, which should always be used as a source of 
symmetry information in preference to the above space-group names. 
They are only intended as comments. 
;
_shelx_estimated_absorpt_t_min 0.947
_shelx_estimated_absorpt_t_max 0.985
_shelxl_version_number 2013-4

loop_
_space_group_symop_operation_xyz
'x, y, z'
'-x, -y, -z'

loop_
_atom_site_label
_atom_site_type_symbol
_atom_site_fract_x
_atom_site_fract_y
_atom_site_fract_z
_atom_site_U_iso_or_equiv
_atom_site_adp_type
_atom_site_occupancy
_atom_site_site_symmetry_order
_atom_site_calc_flag
_atom_site_refinement_flags_posn
_atom_site_refinement_flags_adp
Cl1 Cl -0.51301(15) -0.14803(10) 0.40371(8) 0.0770(4) Uani 1 1 d . .
Cl2 Cl -0.75833(14) 0.06139(9) -0.06832(9) 0.0778(4) Uani 1 1 d . .
N1 N 0.5146(4) 0.5116(2) 0.22053(19) 0.0396(7) Uani 1 1 d . .
O1 O 0.3034(3) 0.1239(3) 0.3401(3) 0.0878(11) Uani 1 1 d . .
O2 O 0.0437(4) 0.3809(3) -0.06596(18) 0.0705(9) Uani 1 1 d . .
C1 C 0.3372(4) 0.3424(3) 0.2570(2) 0.0349(7) Uani 1 1 d . .
C2 C 0.1875(4) 0.2479(3) 0.2410(2) 0.0352(8) Uani 1 1 d . .
C3 C 0.0708(4) 0.2476(3) 0.1613(2) 0.0390(8) Uani 1 1 d . .
H3 H -0.0290 0.1869 0.1507 0.047 Uiso 1 1 calc R U
C4 C 0.0980(4) 0.3360(3) 0.0959(2) 0.0389(8) Uani 1 1 d . .
C5 C 0.2432(4) 0.4293(3) 0.1125(2) 0.0419(8) Uani 1 1 d . .
H5 H 0.2614 0.4893 0.0707 0.050 Uiso 1 1 calc R U
C6 C 0.3592(4) 0.4316(3) 0.1916(2) 0.0356(8) Uani 1 1 d . .
C7 C 0.5900(4) 0.4741(3) 0.3022(2) 0.0360(8) Uani 1 1 d . .
C8 C 0.4853(4) 0.3723(3) 0.3251(2) 0.0373(8) Uani 1 1 d . .
H8 H 0.5074 0.3294 0.3771 0.045 Uiso 1 1 calc R U
C9 C 0.5714(5) 0.6214(3) 0.1761(3) 0.0547(10) Uani 1 1 d . .
H9A H 0.6448 0.6796 0.2238 0.082 Uiso 1 1 calc R U
H9B H 0.4693 0.6523 0.1568 0.082 Uiso 1 1 calc R U
H9C H 0.6378 0.6051 0.1184 0.082 Uiso 1 1 calc R U
C10 C 0.7597(4) 0.5388(3) 0.3501(2) 0.0367(8) Uani 1 1 d . .
C11 C 0.9106(5) 0.5661(3) 0.2963(3) 0.0483(9) Uani 1 1 d . .
H11 H 0.9060 0.5438 0.2278 0.058 Uiso 1 1 calc R U
C12 C 1.0675(5) 0.6262(3) 0.3443(3) 0.0557(10) Uani 1 1 d . .
H12 H 1.1678 0.6457 0.3078 0.067 Uiso 1 1 calc R U
C13 C 1.0766(5) 0.6578(3) 0.4460(3) 0.0532(10) Uani 1 1 d . .
H13 H 1.1825 0.6984 0.4782 0.064 Uiso 1 1 calc R U
C14 C 0.9291(5) 0.6290(3) 0.4992(3) 0.0511(10) Uani 1 1 d . .
H14 H 0.9356 0.6494 0.5680 0.061 Uiso 1 1 calc R U
C15 C 0.7712(5) 0.5703(3) 0.4526(2) 0.0417(8) Uani 1 1 d . .
H15 H 0.6716 0.5516 0.4899 0.050 Uiso 1 1 calc R U
C16 C 0.1702(4) 0.1477(3) 0.3033(3) 0.0446(9) Uani 1 1 d . .
C17 C -0.0044(4) 0.0762(3) 0.3237(2) 0.0371(8) Uani 1 1 d . .
C18 C -0.0082(5) -0.0373(3) 0.3502(3) 0.0494(9) Uani 1 1 d . .
H18 H 0.0962 -0.0675 0.3513 0.059 Uiso 1 1 calc R U
C19 C -0.1635(5) -0.1064(3) 0.3751(3) 0.0558(10) Uani 1 1 d . .
H19 H -0.1650 -0.1831 0.3923 0.067 Uiso 1 1 calc R U
C20 C -0.3166(5) -0.0603(3) 0.3741(2) 0.0448(9) Uani 1 1 d . .
C21 C -0.3150(5) 0.0532(3) 0.3498(2) 0.0433(9) Uani 1 1 d . .
H21 H -0.4190 0.0839 0.3505 0.052 Uiso 1 1 calc R U
C22 C -0.1600(4) 0.1207(3) 0.3245(2) 0.0374(8) Uani 1 1 d . .
H22 H -0.1591 0.1975 0.3076 0.045 Uiso 1 1 calc R U
C23 C -0.0129(5) 0.3280(3) 0.0032(2) 0.0471(9) Uani 1 1 d . .
C24 C -0.1948(5) 0.2521(3) -0.0083(2) 0.0427(9) Uani 1 1 d . .
C25 C -0.3173(5) 0.2556(3) 0.0645(2) 0.0458(9) Uani 1 1 d . .
H25 H -0.2827 0.2988 0.1266 0.055 Uiso 1 1 calc R U
C26 C -0.4890(5) 0.1966(3) 0.0470(3) 0.0518(9) Uani 1 1 d . .
H26 H -0.5714 0.2012 0.0960 0.062 Uiso 1 1 calc R U
C27 C -0.5384(5) 0.1304(3) -0.0440(3) 0.0498(10) Uani 1 1 d . .
C28 C -0.4191(6) 0.1214(3) -0.1162(3) 0.0596(11) Uani 1 1 d . .
H28 H -0.4532 0.0736 -0.1764 0.072 Uiso 1 1 calc R U
C29 C -0.2476(5) 0.1835(3) -0.0992(3) 0.0540(10) Uani 1 1 d . .
H29 H -0.1665 0.1796 -0.1490 0.065 Uiso 1 1 calc R U

loop_
_atom_site_aniso_label
_atom_site_aniso_U_11
_atom_site_aniso_U_22
_atom_site_aniso_U_33
_atom_site_aniso_U_23
_atom_site_aniso_U_13
_atom_site_aniso_U_12
Cl1 0.0488(7) 0.0851(8) 0.0861(8) 0.0214(6) 0.0136(6) -0.0233(5)
Cl2 0.0501(7) 0.0653(7) 0.1078(9) -0.0048(6) -0.0255(6) -0.0031(5)
N1 0.0350(17) 0.0382(16) 0.0431(15) 0.0108(12) -0.0006(13) -0.0029(12)
O1 0.0291(16) 0.080(2) 0.163(3) 0.073(2) -0.0111(18) 0.0005(14)
O2 0.0607(19) 0.102(2) 0.0449(15) 0.0296(15) -0.0016(14) -0.0064(16)
C1 0.0314(19) 0.0388(18) 0.0329(16) 0.0030(14) 0.0050(14) 0.0027(14)
C2 0.0258(18) 0.0381(18) 0.0417(18) 0.0067(14) 0.0035(15) 0.0044(14)
C3 0.0299(19) 0.0376(19) 0.0461(19) 0.0021(15) 0.0023(16) -0.0008(14)
C4 0.032(2) 0.045(2) 0.0395(18) 0.0048(15) 0.0019(15) 0.0073(15)
C5 0.044(2) 0.045(2) 0.0382(18) 0.0152(15) 0.0047(16) 0.0053(16)
C6 0.0311(19) 0.0387(18) 0.0362(17) 0.0056(14) 0.0035(15) 0.0037(14)
C7 0.0309(19) 0.0372(18) 0.0376(17) 0.0044(14) 0.0025(15) 0.0007(15)
C8 0.0313(19) 0.0412(19) 0.0373(17) 0.0078(14) 0.0031(15) -0.0001(15)
C9 0.050(2) 0.045(2) 0.066(2) 0.0190(18) -0.003(2) -0.0060(18)
C10 0.035(2) 0.0330(17) 0.0388(18) 0.0073(14) 0.0023(15) -0.0043(14)
C11 0.046(2) 0.054(2) 0.0405(19) 0.0072(16) 0.0057(17) -0.0050(18)
C12 0.035(2) 0.067(3) 0.060(2) 0.017(2) 0.0109(19) -0.0094(19)
C13 0.037(2) 0.050(2) 0.066(3) 0.0130(19) -0.0089(19) -0.0109(17)
C14 0.053(3) 0.052(2) 0.043(2) 0.0032(17) -0.0064(19) -0.0043(18)
C15 0.041(2) 0.0411(19) 0.0397(19) 0.0062(15) 0.0073(16) -0.0013(15)
C16 0.029(2) 0.045(2) 0.062(2) 0.0182(17) -0.0050(17) 0.0043(16)
C17 0.0312(19) 0.0360(18) 0.0426(18) 0.0065(14) -0.0043(15) 0.0019(14)
C18 0.037(2) 0.043(2) 0.069(2) 0.0176(18) -0.0002(19) 0.0054(16)
C19 0.052(3) 0.042(2) 0.073(3) 0.0215(19) 0.000(2) -0.0019(18)
C20 0.032(2) 0.052(2) 0.0439(19) 0.0084(16) 0.0021(16) -0.0105(16)
C21 0.030(2) 0.051(2) 0.0462(19) 0.0047(16) -0.0007(16) 0.0021(16)
C22 0.035(2) 0.0373(18) 0.0376(17) 0.0059(14) -0.0009(15) 0.0017(15)
C23 0.045(2) 0.060(2) 0.0371(19) 0.0089(17) 0.0022(17) 0.0104(18)
C24 0.039(2) 0.052(2) 0.0375(18) 0.0067(16) -0.0050(16) 0.0103(17)
C25 0.039(2) 0.053(2) 0.0411(19) -0.0076(16) -0.0040(17) 0.0057(17)
C26 0.041(2) 0.053(2) 0.058(2) -0.0066(18) 0.0015(19) 0.0076(18)
C27 0.046(2) 0.041(2) 0.061(2) 0.0050(18) -0.011(2) 0.0077(17)
C28 0.070(3) 0.058(2) 0.045(2) -0.0006(18) -0.023(2) 0.006(2)
C29 0.057(3) 0.064(2) 0.039(2) 0.0003(18) -0.0056(19) 0.012(2)

loop_
_atom_type_symbol
_atom_type_description
_atom_type_scat_dispersion_real
_atom_type_scat_dispersion_imag
_atom_type_scat_source
C C 0.0033 0.0016 'International Tables Vol C Tables 4.2.6.8 and 6.1.1.4'
H H 0.0000 0.0000 'International Tables Vol C Tables 4.2.6.8 and 6.1.1.4'
N N 0.0061 0.0033 'International Tables Vol C Tables 4.2.6.8 and 6.1.1.4'
O O 0.0106 0.0060 'International Tables Vol C Tables 4.2.6.8 and 6.1.1.4'
Cl Cl 0.1484 0.1585 'International Tables Vol C Tables 4.2.6.8 and 6.1.1.4'

loop_
_geom_angle_atom_site_label_1
_geom_angle_atom_site_label_2
_geom_angle_atom_site_label_3
_geom_angle
C6 N1 C7 108.2(3)
C6 N1 C9 123.4(3)
C7 N1 C9 128.1(3)
C8 C1 C6 106.0(3)
C8 C1 C2 135.4(3)
C6 C1 C2 118.5(3)
C3 C2 C1 118.1(3)
C3 C2 C16 122.3(3)
C1 C2 C16 119.4(3)
C2 C3 C4 122.2(3)
C2 C3 H3 118.9
C4 C3 H3 118.9
C5 C4 C3 119.6(3)
C5 C4 C23 117.6(3)
C3 C4 C23 122.6(3)
C6 C5 C4 118.9(3)
C6 C5 H5 120.6
C4 C5 H5 120.6
C5 C6 N1 129.4(3)
C5 C6 C1 122.6(3)
N1 C6 C1 108.0(3)
C8 C7 N1 109.1(3)
C8 C7 C10 128.9(3)
N1 C7 C10 122.0(3)
C7 C8 C1 108.6(3)
C7 C8 H8 125.7
C1 C8 H8 125.7
N1 C9 H9A 109.5
N1 C9 H9B 109.5
H9A C9 H9B 109.5
N1 C9 H9C 109.5
H9A C9 H9C 109.5
H9B C9 H9C 109.5
C11 C10 C15 118.8(3)
C11 C10 C7 121.9(3)
C15 C10 C7 119.2(3)
C12 C11 C10 120.1(3)
C12 C11 H11 120.0
C10 C11 H11 120.0
C13 C12 C11 120.4(4)
C13 C12 H12 119.8
C11 C12 H12 119.8
C14 C13 C12 119.5(3)
C14 C13 H13 120.2
C12 C13 H13 120.2
C13 C14 C15 120.9(3)
C13 C14 H14 119.6
C15 C14 H14 119.6
C14 C15 C10 120.2(3)
C14 C15 H15 119.9
C10 C15 H15 119.9
O1 C16 C17 118.5(3)
O1 C16 C2 119.1(3)
C17 C16 C2 122.4(3)
C18 C17 C22 118.7(3)
C18 C17 C16 117.8(3)
C22 C17 C16 123.3(3)
C19 C18 C17 121.2(3)
C19 C18 H18 119.4
C17 C18 H18 119.4
C18 C19 C20 118.8(3)
C18 C19 H19 120.6
C20 C19 H19 120.6
C21 C20 C19 120.9(3)
C21 C20 Cl1 120.1(3)
C19 C20 Cl1 118.9(3)
C22 C21 C20 119.7(3)
C22 C21 H21 120.2
C20 C21 H21 120.2
C21 C22 C17 120.7(3)
C21 C22 H22 119.6
C17 C22 H22 119.6
O2 C23 C4 120.6(3)
O2 C23 C24 118.6(3)
C4 C23 C24 120.8(3)
C25 C24 C29 118.6(3)
C25 C24 C23 122.6(3)
C29 C24 C23 118.6(3)
C26 C25 C24 121.1(3)
C26 C25 H25 119.5
C24 C25 H25 119.5
C25 C26 C27 119.2(4)
C25 C26 H26 120.4
C27 C26 H26 120.4
C28 C27 C26 121.2(4)
C28 C27 Cl2 119.6(3)
C26 C27 Cl2 119.2(3)
C27 C28 C29 119.4(4)
C27 C28 H28 120.3
C29 C28 H28 120.3
C28 C29 C24 120.5(4)
C28 C29 H29 119.8
C24 C29 H29 119.8

loop_
_geom_bond_atom_site_label_1
_geom_bond_atom_site_label_2
_geom_bond_distance
Cl1 C20 1.731(3)
Cl2 C27 1.733(4)
N1 C6 1.380(4)
N1 C7 1.381(4)
N1 C9 1.451(4)
O1 C16 1.215(4)
O2 C23 1.215(4)
C1 C8 1.411(4)
C1 C6 1.414(4)
C1 C2 1.418(4)
C2 C3 1.384(4)
C2 C16 1.485(4)
C3 C4 1.406(4)
C3 H3 0.9300
C4 C5 1.388(4)
C4 C23 1.482(4)
C5 C6 1.370(4)
C5 H5 0.9300
C7 C8 1.358(4)
C7 C10 1.470(4)
C8 H8 0.9300
C9 H9A 0.9600
C9 H9B 0.9600
C9 H9C 0.9600
C10 C11 1.387(5)
C10 C15 1.387(4)
C11 C12 1.379(5)
C11 H11 0.9300
C12 C13 1.377(5)
C12 H12 0.9300
C13 C14 1.363(5)
C13 H13 0.9300
C14 C15 1.373(5)
C14 H14 0.9300
C15 H15 0.9300
C16 C17 1.484(4)
C17 C18 1.380(4)
C17 C22 1.383(4)
C18 C19 1.374(5)
C18 H18 0.9300
C19 C20 1.375(5)
C19 H19 0.9300
C20 C21 1.372(5)
C21 C22 1.367(4)
C21 H21 0.9300
C22 H22 0.9300
C23 C24 1.496(5)
C24 C25 1.378(5)
C24 C29 1.389(5)
C25 C26 1.367(5)
C25 H25 0.9300
C26 C27 1.374(5)
C26 H26 0.9300
C27 C28 1.361(6)
C28 C29 1.376(5)
C28 H28 0.9300
C29 H29 0.9300

loop_
_geom_hbond_atom_site_label_D
_geom_hbond_atom_site_label_H
_geom_hbond_atom_site_label_A
_geom_hbond_distance_DH
_geom_hbond_distance_HA
_geom_hbond_distance_DA
_geom_hbond_angle_DHA
_geom_hbond_site_symmetry_A
C21 H21 O1 0.93 2.27 3.185(4) 169.3 1_455
C9 H9C O2 0.96 2.54 3.341(5) 140.7 2_665

loop_
_geom_torsion_atom_site_label_1
_geom_torsion_atom_site_label_2
_geom_torsion_atom_site_label_3
_geom_torsion_atom_site_label_4
_geom_torsion
C8 C1 C2 C3 -177.5(3)
C6 C1 C2 C3 0.4(5)
C8 C1 C2 C16 -3.2(6)
C6 C1 C2 C16 174.7(3)
C1 C2 C3 C4 1.1(5)
C16 C2 C3 C4 -173.0(3)
C2 C3 C4 C5 -2.0(5)
C2 C3 C4 C23 171.9(3)
C3 C4 C5 C6 1.4(5)
C23 C4 C5 C6 -172.9(3)
C4 C5 C6 N1 177.3(3)
C4 C5 C6 C1 0.1(5)
C7 N1 C6 C5 -177.3(3)
C9 N1 C6 C5 8.5(5)
C7 N1 C6 C1 0.2(4)
C9 N1 C6 C1 -173.9(3)
C8 C1 C6 C5 177.4(3)
C2 C1 C6 C5 -1.0(5)
C8 C1 C6 N1 -0.3(4)
C2 C1 C6 N1 -178.7(3)
C6 N1 C7 C8 -0.1(4)
C9 N1 C7 C8 173.7(3)
C6 N1 C7 C10 178.7(3)
C9 N1 C7 C10 -7.5(5)
N1 C7 C8 C1 -0.1(4)
C10 C7 C8 C1 -178.8(3)
C6 C1 C8 C7 0.3(4)
C2 C1 C8 C7 178.3(4)
C8 C7 C10 C11 125.8(4)
N1 C7 C10 C11 -52.7(5)
C8 C7 C10 C15 -52.2(5)
N1 C7 C10 C15 129.3(3)
C15 C10 C11 C12 -1.6(5)
C7 C10 C11 C12 -179.6(3)
C10 C11 C12 C13 1.1(5)
C11 C12 C13 C14 0.0(6)
C12 C13 C14 C15 -0.8(6)
C13 C14 C15 C10 0.3(5)
C11 C10 C15 C14 0.9(5)
C7 C10 C15 C14 178.9(3)
C3 C2 C16 O1 148.1(4)
C1 C2 C16 O1 -25.9(5)
C3 C2 C16 C17 -32.7(5)
C1 C2 C16 C17 153.3(3)
O1 C16 C17 C18 -23.4(5)
C2 C16 C17 C18 157.4(3)
O1 C16 C17 C22 151.7(4)
C2 C16 C17 C22 -27.5(5)
C22 C17 C18 C19 1.3(5)
C16 C17 C18 C19 176.7(3)
C17 C18 C19 C20 -0.6(6)
C18 C19 C20 C21 -0.7(5)
C18 C19 C20 Cl1 179.1(3)
C19 C20 C21 C22 1.1(5)
Cl1 C20 C21 C22 -178.6(2)
C20 C21 C22 C17 -0.4(5)
C18 C17 C22 C21 -0.8(5)
C16 C17 C22 C21 -175.9(3)
C5 C4 C23 O2 17.8(5)
C3 C4 C23 O2 -156.3(4)
C5 C4 C23 C24 -163.9(3)
C3 C4 C23 C24 22.1(5)
O2 C23 C24 C25 -134.1(4)
C4 C23 C24 C25 47.6(5)
O2 C23 C24 C29 40.0(5)
C4 C23 C24 C29 -138.3(3)
C29 C24 C25 C26 -2.3(5)
C23 C24 C25 C26 171.8(3)
C24 C25 C26 C27 1.7(5)
C25 C26 C27 C28 0.9(5)
C25 C26 C27 Cl2 -177.0(3)
C26 C27 C28 C29 -2.6(6)
Cl2 C27 C28 C29 175.2(3)
C27 C28 C29 C24 1.9(5)
C25 C24 C29 C28 0.5(5)
C23 C24 C29 C28 -173.8(3)
